data_7251332
loop_
_publ_author_name
'Bear, Joseph C.'
'Cockcroft, Jeremy Karl'
'Rosu-Finsen, Alexander'
'Williams, Jeffrey Huw'

_publ_section_title
;
 Exploring non-covalent interactions in binary aromatic complexes
;
_journal_name_full CrystEngComm
_journal_paper_doi 10.1039/D5CE00989H
_journal_year 2025
_chemical_formula_moiety 'Br C6 F5, C8 H10'
_chemical_formula_sum 'C14 H10 Br F5'
_chemical_formula_weight 353.13
_chemical_name_systematic p-xylene:bromopentafluorobenzene
_space_group_crystal_system monoclinic
_space_group_IT_number 14
_space_group_name_Hall '-P 2yn'
_space_group_name_H-M_alt 'P 1 21/n 1'
_atom_sites_solution_hydrogens mixed
_atom_sites_solution_primary dual
_audit_creation_date 2022-08-16
_audit_creation_method
;
Olex2 1.5
(compiled 2021.12.09 svn.r5202d8cf for OlexSys, GUI svn.r6439)
;
_audit_update_record
;
2025-08-28 deposited with the CCDC.	2025-11-26 downloaded from the CCDC.
;
_cell_angle_alpha 90
_cell_angle_beta 99.229(3)
_cell_angle_gamma 90
_cell_formula_units_Z 4
_cell_length_a 9.0813(3)
_cell_length_b 15.2034(4)
_cell_length_c 9.8653(2)
_cell_measurement_reflns_used 13139
_cell_measurement_temperature 120
_cell_measurement_theta_max 72.1460
_cell_measurement_theta_min 4.9230
_cell_volume 1344.44(6)
_computing_cell_refinement 'CrysAlisPro 1.171.42.60a (Rigaku OD, 2022)'
_computing_data_collection 'CrysAlisPro 1.171.42.60a (Rigaku OD, 2022)'
_computing_data_reduction 'CrysAlisPro 1.171.42.60a (Rigaku OD, 2022)'
_computing_molecular_graphics 'Olex2 1.5 (Dolomanov et al., 2009)'
_computing_publication_material 'Olex2 1.5 (Dolomanov et al., 2009)'
_computing_structure_refinement 'SHELXL 2014/7 (Sheldrick, 2015)'
_computing_structure_solution 'SHELXT  (Sheldrick, 2015)'
_diffrn_ambient_environment N~2~
_diffrn_ambient_temperature 120
_diffrn_detector 'CCD plate'
_diffrn_detector_area_resol_mean 5.2031
_diffrn_detector_type Atlas
_diffrn_measured_fraction_theta_full 0.995
_diffrn_measured_fraction_theta_max 0.977
_diffrn_measurement_details
;
List of Runs (angles in degrees, time in seconds):

  # Type    Start    End  Width  t~exp~   \w     \q     \k     \f   Frames
#--------------------------------------------------------------------------
  1  \w     -5.00  20.00   1.00    1.00    --   34.00  94.00 127.45   25
  2  \w     -4.00  21.00   1.00    1.00    --   34.00  91.00-144.46   25
  3  \w   -116.00 -78.00   1.00    1.00    --  -42.37 -38.00  90.00   38
  4  \w    -53.00 -16.00   1.00    1.00    --  -42.37 -57.00   0.00   37
  5  \w   -108.00 -59.00   1.00    1.00    --  -42.37 -57.00   0.00   49
  6  \w    -62.00 -21.00   1.00    1.00    --  -42.37 -38.00  90.00   41
  7  \w    -71.00  31.00   1.00    1.00    --  -42.37  57.00 150.00  102
  8  \w     50.00 121.00   1.00    1.00    --   42.37  19.00-150.00   71
  9  \w     27.00  95.00   1.00    1.00    --   42.37-125.00 -30.00   68
 10  \w      3.00  47.00   1.00    1.00    --   42.37  19.00-150.00   44
 11  \w     12.00  39.00   1.00    1.00    --   46.00  81.00 134.49   27
 12  \w     16.00  41.00   1.00    1.00    --   50.00  82.00-169.99   25
 13  \w     16.00  42.00   1.00    1.00    --   50.00  82.00-124.17   26
 14  \w     16.00  42.00   1.00    1.00    --   50.00  81.00 -27.24   26
 15  \w     16.00  41.00   1.00    1.00    --   50.00  82.00  49.70   25
 16  \w     31.00  72.00   1.00    1.00    --   62.00  71.00 -55.71   41
 17  \w    105.00 140.00   1.00    1.00    --   66.00  71.00   3.87   35
 18  \w     86.00 113.00   1.00    1.00    --   66.00  69.00 152.09   27
 19  \w     35.00  61.00   1.00    1.00    --   66.00  71.00   3.87   26
 20  \w     36.00  61.00   1.00    1.00    --   66.00  70.00-119.35   25
 21  \w     36.00  63.00   1.00    1.00    --   66.00  69.00 152.09   27
 22  \w    111.00 138.00   1.00    1.00    --   70.00  69.00 175.79   27
 23  \w     43.00  75.00   1.00    1.00    --   70.00  70.00-172.19   32
 24  \w    105.00 139.00   1.00    1.00    --   70.00  69.00  60.28   34
 25  \w     39.00  72.00   1.00    1.00    --   70.00  69.00  60.28   33
 26  \w     41.00  73.00   1.00    1.00    --   70.00  66.00 129.14   32
 27  \w     39.00  66.00   1.00    1.00    --   70.00  69.00 175.79   27
 28  \w     44.00  71.00   1.00    1.24    --   74.00  70.00 -97.60   27
 29  \w     44.00  72.00   1.00    1.24    --   74.00  70.00 -68.52   28
 30  \w     45.00  71.00   1.00    1.24    --   74.00  61.00 103.73   26
 31  \w     49.00  74.00   1.00    1.24    --   78.00  68.00  16.27   25
 32  \w     53.00  91.00   1.00    1.24    --   82.00  64.00  40.60   38
 33  \w     51.00  77.00   1.00    1.24    --   82.00  71.00-123.08   26
 34  \w    117.00 158.00   1.00    1.24    --   90.00  60.00-178.81   41
 35  \w     62.00  96.00   1.00    1.24    --   90.00  60.00-178.81   34
 36  \w    117.00 173.00   1.00    1.24    --  102.00  69.00 -60.24   56
 37  \w     72.00  97.00   1.00    1.24    --  102.00  69.00 -60.24   25
 38  \w     24.00 106.00   1.00    1.24    --  103.86 -95.00 -90.00   82
 39  \w     36.00 113.00   1.00    1.24    --  103.86-125.00 150.00   77
 40  \w     40.00  72.00   1.00    1.24    --  103.86 -61.00 120.00   32
 41  \w     75.00 141.00   1.00    1.24    --  103.86  61.00 150.00   66
 42  \w     75.00 174.00   1.00    1.24    --  103.86  61.00  90.00   99
 43  \w    115.00 177.00   1.00    1.24    --  103.86  65.00   1.92   62
 44  \w     75.00 100.00   1.00    1.24    --  103.86  65.00   1.92   25
 45  \w     80.00 117.00   1.00    1.24    --  103.86  45.00 150.00   37
 46  \w     82.00 173.00   1.00    1.24    --  103.86  68.00 171.29   91
 47  \w     75.00 175.00   1.00    1.24    --  103.86  61.00-150.00  100
 48  \w     76.00 176.00   1.00    1.24    --  103.86  61.00 -90.00  100
 49  \w     33.00 129.00   1.00    1.24    --  103.86 -45.00-120.00   96
 50  \w     77.00 143.00   1.00    1.24    --  103.86  61.00 -30.00   66
 51  \w     76.00 101.00   1.00    1.24    --  103.86  61.00 -65.90   25
 52  \w     75.00 105.00   1.00    1.24    --  103.86  61.00  30.00   30
 53  \w     76.00 103.00   1.00    1.24    --  103.86  63.00 109.57   27
 54  \w     75.00 152.00   1.00    1.24    --  103.86  61.00  60.00   77
 55  \w     39.00  88.00   1.00    1.24    --  103.86 -77.00  30.00   49
 56  \w    124.00 150.00   1.00    1.24    --  103.86  61.00-120.00   26
 57  \w     76.00 101.00   1.00    1.24    --  103.86  61.00-120.00   25
 58  \w     91.00 118.00   1.00    1.24    --  103.86 -61.00 120.00   27
 59  \w     32.00 112.00   1.00    1.24    --  103.86-125.00-120.00   80
 60  \w     57.00 103.00   1.00    1.24    --  103.86 -95.00   0.00   46
;
_diffrn_measurement_device 'four-circle diffractometer'
_diffrn_measurement_device_type 'SuperNova, Dual, Cu at home/near, Atlas'
_diffrn_measurement_method '\w scans'
_diffrn_orient_matrix_type 'CrysAlisPro convention (1999,Acta A55,543-557)'
_diffrn_orient_matrix_UB_11 0.1059621000
_diffrn_orient_matrix_UB_12 0.0067763000
_diffrn_orient_matrix_UB_13 0.1381370000
_diffrn_orient_matrix_UB_21 -0.0571378000
_diffrn_orient_matrix_UB_22 -0.0893365000
_diffrn_orient_matrix_UB_23 0.0439766000
_diffrn_orient_matrix_UB_31 0.1226755000
_diffrn_orient_matrix_UB_32 -0.0473852000
_diffrn_orient_matrix_UB_33 -0.0632558000
_diffrn_radiation_monochromator mirror
_diffrn_radiation_probe x-ray
_diffrn_radiation_type 'Cu K\a'
_diffrn_radiation_wavelength 1.54184
_diffrn_reflns_av_R_equivalents 0.0975
_diffrn_reflns_av_unetI/netI 0.0341
_diffrn_reflns_Laue_measured_fraction_full 0.995
_diffrn_reflns_Laue_measured_fraction_max 0.977
_diffrn_reflns_limit_h_max 10
_diffrn_reflns_limit_h_min -11
_diffrn_reflns_limit_k_max 18
_diffrn_reflns_limit_k_min -18
_diffrn_reflns_limit_l_max 12
_diffrn_reflns_limit_l_min -12
_diffrn_reflns_number 22028
_diffrn_reflns_point_group_measured_fraction_full 0.995
_diffrn_reflns_point_group_measured_fraction_max 0.977
_diffrn_reflns_theta_full 67.684
_diffrn_reflns_theta_max 73.038
_diffrn_reflns_theta_min 5.395
_diffrn_source 'micro-focus sealed X-ray tube'
_diffrn_source_type 'SuperNova (Cu) X-ray Source'
_exptl_absorpt_coefficient_mu 4.628
_exptl_absorpt_correction_T_max 0.992
_exptl_absorpt_correction_T_min 0.102
_exptl_absorpt_correction_type gaussian
_exptl_absorpt_process_details
;
CrysAlisPro 1.171.42.60a (Rigaku Oxford Diffraction, 2022)
Numerical absorption correction based on gaussian integration over
a multifaceted crystal model
Empirical absorption correction using spherical harmonics,
implemented in SCALE3 ABSPACK scaling algorithm.
;
_exptl_crystal_colour 'clear colourless'
_exptl_crystal_colour_lustre clear
_exptl_crystal_colour_primary colourless
_exptl_crystal_density_diffrn 1.745
_exptl_crystal_description block
_exptl_crystal_F_000 696
_exptl_crystal_preparation '1:1 molar ratio'
_exptl_crystal_recrystallization_method 'Crystal grown in 0.3mm capillary in situ'
_exptl_crystal_size_max 0.95
_exptl_crystal_size_mid 0.354
_exptl_crystal_size_min 0.315
_refine_diff_density_max 0.791
_refine_diff_density_min -0.393
_refine_diff_density_rms 0.084
_refine_ls_extinction_method none
_refine_ls_goodness_of_fit_ref 1.056
_refine_ls_hydrogen_treatment mixed
_refine_ls_matrix_type full
_refine_ls_number_parameters 199
_refine_ls_number_reflns 2624
_refine_ls_number_restraints 0
_refine_ls_restrained_S_all 1.056
_refine_ls_R_factor_all 0.0407
_refine_ls_R_factor_gt 0.0372
_refine_ls_shift/su_max 0.001
_refine_ls_shift/su_mean 0.000
_refine_ls_structure_factor_coef Fsqd
_refine_ls_weighting_details 'w=1/[\s^2^(Fo^2^)+(0.0622P)^2^+0.5565P] where P=(Fo^2^+2Fc^2^)/3'
_refine_ls_weighting_scheme calc
_refine_ls_wR_factor_gt 0.1016
_refine_ls_wR_factor_ref 0.1048
_reflns_Friedel_coverage 0.000
_reflns_number_gt 2381
_reflns_number_total 2624
_reflns_threshold_expression 'I > 2\s(I)'
_cod_data_source_file d5ce00989h2.cif
_cod_data_source_block exp_3187
_cod_original_cell_volume 1344.42(6)
_cod_database_code 7251332
_shelx_shelxl_version_number 2014/7
_chemical_oxdiff_formula 'C8 H10 C6 F5 Br'
_chemical_oxdiff_usercomment '0.3mm capillary 1:1 molar ratio grown at about 260K'
_shelx_space_group_comment
;
The symmetry employed for this shelxl refinement is uniquely defined
by the following loop, which should always be used as a source of
symmetry information in preference to the above space-group names.
They are only intended as comments.
;
_shelx_estimated_absorpt_t_max 0.323
_shelx_estimated_absorpt_t_min 0.096
_olex2_refinement_description
;
1. Fixed Uiso
 At 1.5 times of:
  All C(H,H,H) groups
2.a Idealised Me refined as rotating group:
 C13(H13A,H13B,H13C), C14(H14A,H14B,H14C)
;
_olex2_submission_special_instructions 'No special instructions were received'
_oxdiff_exptl_absorpt_empirical_details
;
Empirical correction (ABSPACK) includes:
- Absorption correction using spherical harmonics
- Frame scaling
;
_oxdiff_exptl_absorpt_empirical_full_max 61.167
_oxdiff_exptl_absorpt_empirical_full_min 0.351

loop_
_space_group_symop_operation_xyz
'x, y, z'
'-x+1/2, y+1/2, -z+1/2'
'-x, -y, -z'
'x-1/2, -y-1/2, z-1/2'

loop_
_atom_site_label
_atom_site_type_symbol
_atom_site_fract_x
_atom_site_fract_y
_atom_site_fract_z
_atom_site_U_iso_or_equiv
_atom_site_adp_type
_atom_site_occupancy
_atom_site_site_symmetry_order
_atom_site_calc_flag
_atom_site_refinement_flags_posn
_atom_site_refinement_flags_adp
_atom_site_refinement_flags_occupancy
_atom_site_disorder_assembly
_atom_site_disorder_group
Br1 Br 0.43667(3) 0.49716(2) 0.80182(3) 0.03732(15) Uani 1 1 d . . . . .
F2 F 0.68447(15) 0.62781(10) 0.91475(14) 0.0375(3) Uani 1 1 d . . . . .
F3 F 0.67301(16) 0.80529(10) 0.91691(15) 0.0399(4) Uani 1 1 d . . . . .
F4 F 0.41922(17) 0.89005(10) 0.80706(14) 0.0401(4) Uani 1 1 d . . . . .
F5 F 0.17497(15) 0.79692(9) 0.69371(15) 0.0354(3) Uani 1 1 d . . . . .
F6 F 0.18351(14) 0.61968(9) 0.69419(14) 0.0340(3) Uani 1 1 d . . . . .
C1 C 0.4337(2) 0.62007(15) 0.80573(19) 0.0253(5) Uani 1 1 d . . . . .
C2 C 0.5573(2) 0.66864(16) 0.8613(2) 0.0286(5) Uani 1 1 d . . . . .
C3 C 0.5531(3) 0.75822(17) 0.8624(2) 0.0308(5) Uani 1 1 d . . . . .
C4 C 0.4240(2) 0.80265(15) 0.8063(2) 0.0291(5) Uani 1 1 d . . . . .
C5 C 0.2999(3) 0.75493(15) 0.7489(2) 0.0283(5) Uani 1 1 d . . . . .
C6 C 0.3059(2) 0.66463(16) 0.7494(2) 0.0268(4) Uani 1 1 d . . . . .
C7 C 0.7330(3) 0.63020(16) 0.5781(2) 0.0311(5) Uani 1 1 d . . . . .
C8 C 0.8274(3) 0.69851(18) 0.6294(3) 0.0339(5) Uani 1 1 d . . . . .
H8 H 0.925(3) 0.685(2) 0.677(3) 0.043(8) Uiso 1 1 d . . . . .
C9 C 0.7846(3) 0.78536(17) 0.6121(3) 0.0341(5) Uani 1 1 d . . . . .
H9 H 0.850(4) 0.829(2) 0.655(3) 0.048(8) Uiso 1 1 d . . . . .
C10 C 0.6452(3) 0.80804(16) 0.5418(2) 0.0324(5) Uani 1 1 d . . . . .
C11 C 0.5490(3) 0.74019(17) 0.4909(2) 0.0333(5) Uani 1 1 d . . . . .
H11 H 0.447(3) 0.7513(19) 0.439(3) 0.037(7) Uiso 1 1 d . . . . .
C12 C 0.5926(3) 0.65329(17) 0.5089(2) 0.0326(5) Uani 1 1 d . . . . .
H12 H 0.533(3) 0.605(2) 0.479(3) 0.038(7) Uiso 1 1 d . . . . .
C13 C 0.7817(3) 0.53577(19) 0.5961(3) 0.0464(6) Uani 1 1 d . . . . .
H13A H 0.7047 0.5018 0.6320 0.070 Uiso 1 1 calc R U . . .
H13B H 0.8754 0.5325 0.6608 0.070 Uiso 1 1 calc R U . . .
H13C H 0.7966 0.5115 0.5073 0.070 Uiso 1 1 calc R U . . .
C14 C 0.5983(4) 0.90280(19) 0.5218(3) 0.0484(7) Uani 1 1 d . . . . .
H14A H 0.5391 0.9102 0.4303 0.073 Uiso 1 1 calc R U . . .
H14B H 0.6871 0.9403 0.5302 0.073 Uiso 1 1 calc R U . . .
H14C H 0.5381 0.9195 0.5917 0.073 Uiso 1 1 calc R U . . .

loop_
_atom_site_aniso_label
_atom_site_aniso_U_11
_atom_site_aniso_U_22
_atom_site_aniso_U_33
_atom_site_aniso_U_23
_atom_site_aniso_U_13
_atom_site_aniso_U_12
Br1 0.0438(2) 0.0243(2) 0.0417(2) -0.00174(8) 0.00007(14) 0.00493(8)
F2 0.0269(7) 0.0452(8) 0.0374(7) 0.0000(6) -0.0038(6) 0.0075(6)
F3 0.0327(8) 0.0430(9) 0.0417(8) -0.0088(6) -0.0007(6) -0.0130(6)
F4 0.0478(9) 0.0246(8) 0.0488(9) -0.0007(5) 0.0104(7) -0.0033(6)
F5 0.0310(7) 0.0327(8) 0.0409(8) 0.0049(6) 0.0011(6) 0.0084(5)
F6 0.0242(7) 0.0334(7) 0.0418(7) -0.0023(5) -0.0024(5) -0.0038(5)
C1 0.0293(12) 0.0206(11) 0.0263(10) -0.0013(7) 0.0057(9) 0.0015(7)
C2 0.0219(10) 0.0348(12) 0.0282(10) -0.0026(9) 0.0016(8) 0.0034(9)
C3 0.0260(11) 0.0369(13) 0.0292(11) -0.0041(9) 0.0035(9) -0.0063(9)
C4 0.0356(13) 0.0223(12) 0.0307(11) -0.0010(8) 0.0094(10) -0.0024(8)
C5 0.0268(11) 0.0302(12) 0.0277(10) 0.0029(9) 0.0041(8) 0.0044(8)
C6 0.0229(10) 0.0296(12) 0.0273(10) -0.0010(8) 0.0022(8) -0.0017(8)
C7 0.0331(12) 0.0301(12) 0.0311(10) 0.0016(9) 0.0085(9) 0.0025(9)
C8 0.0248(11) 0.0425(14) 0.0339(12) 0.0002(10) 0.0028(9) 0.0025(9)
C9 0.0303(12) 0.0357(14) 0.0372(12) -0.0064(10) 0.0078(10) -0.0063(10)
C10 0.0341(12) 0.0343(13) 0.0303(11) 0.0008(9) 0.0092(9) 0.0038(9)
C11 0.0247(11) 0.0445(15) 0.0295(11) -0.0011(10) 0.0007(9) 0.0032(10)
C12 0.0311(11) 0.0365(13) 0.0303(11) -0.0042(9) 0.0053(9) -0.0071(10)
C13 0.0544(16) 0.0363(15) 0.0503(15) 0.0049(12) 0.0141(12) 0.0079(12)
C14 0.0589(17) 0.0363(15) 0.0528(15) 0.0025(12) 0.0171(13) 0.0120(13)

loop_
_atom_type_symbol
_atom_type_description
_atom_type_scat_dispersion_real
_atom_type_scat_dispersion_imag
_atom_type_scat_source
C C 0.0181 0.0091 'International Tables Vol C Tables 4.2.6.8 and 6.1.1.4'
H H 0.0000 0.0000 'International Tables Vol C Tables 4.2.6.8 and 6.1.1.4'
Br Br -0.6763 1.2805 'International Tables Vol C Tables 4.2.6.8 and 6.1.1.4'
F F 0.0727 0.0534 'International Tables Vol C Tables 4.2.6.8 and 6.1.1.4'

loop_
_exptl_crystal_face_index_h
_exptl_crystal_face_index_k
_exptl_crystal_face_index_l
_exptl_crystal_face_perp_dist
5 -5 -3 0.4442
-5 5 3 0.4901
-3 0 -5 0.1721
3 0 5 0.1426
1 7 -5 0.2411
-1 -7 4 0.0803
3 8 -1 0.2478
-3 -8 1 0.0656
4 6 2 0.2247
-4 -6 -2 0.0951

loop_
_geom_angle_atom_site_label_1
_geom_angle_atom_site_label_2
_geom_angle_atom_site_label_3
_geom_angle
_geom_angle_site_symmetry_1
_geom_angle_site_symmetry_3
_geom_angle_publ_flag
C2 C1 Br1 121.93(16) . . ?
C6 C1 Br1 119.74(16) . . ?
C6 C1 C2 118.3(2) . . ?
F2 C2 C1 120.1(2) . . ?
F2 C2 C3 118.9(2) . . ?
C3 C2 C1 121.0(2) . . ?
F3 C3 C2 121.0(2) . . ?
F3 C3 C4 118.6(2) . . ?
C2 C3 C4 120.4(2) . . ?
F4 C4 C3 120.7(2) . . ?
F4 C4 C5 120.1(2) . . ?
C5 C4 C3 119.2(2) . . ?
F5 C5 C4 119.9(2) . . ?
F5 C5 C6 120.5(2) . . ?
C6 C5 C4 119.6(2) . . ?
F6 C6 C1 120.0(2) . . ?
F6 C6 C5 118.50(19) . . ?
C5 C6 C1 121.5(2) . . ?
C8 C7 C12 117.0(2) . . ?
C8 C7 C13 121.2(2) . . ?
C12 C7 C13 121.8(2) . . ?
C7 C8 H8 119.4(18) . . ?
C9 C8 C7 121.7(2) . . ?
C9 C8 H8 118.9(18) . . ?
C8 C9 H9 118.5(19) . . ?
C8 C9 C10 121.1(2) . . ?
C10 C9 H9 120.3(19) . . ?
C9 C10 C11 117.8(2) . . ?
C9 C10 C14 121.3(2) . . ?
C11 C10 C14 120.9(2) . . ?
C10 C11 H11 122.4(16) . . ?
C12 C11 C10 120.7(2) . . ?
C12 C11 H11 116.8(17) . . ?
C7 C12 H12 113.7(18) . . ?
C11 C12 C7 121.7(2) . . ?
C11 C12 H12 124.6(18) . . ?
C7 C13 H13A 109.5 . . ?
C7 C13 H13B 109.5 . . ?
C7 C13 H13C 109.5 . . ?
H13A C13 H13B 109.5 . . ?
H13A C13 H13C 109.5 . . ?
H13B C13 H13C 109.5 . . ?
C10 C14 H14A 109.5 . . ?
C10 C14 H14B 109.5 . . ?
C10 C14 H14C 109.5 . . ?
H14A C14 H14B 109.5 . . ?
H14A C14 H14C 109.5 . . ?
H14B C14 H14C 109.5 . . ?

loop_
_geom_bond_atom_site_label_1
_geom_bond_atom_site_label_2
_geom_bond_distance
_geom_bond_site_symmetry_2
_geom_bond_publ_flag
Br1 C1 1.869(2) . ?
F2 C2 1.342(2) . ?
F3 C3 1.341(3) . ?
F4 C4 1.330(3) . ?
F5 C5 1.339(3) . ?
F6 C6 1.344(3) . ?
C1 C2 1.382(3) . ?
C1 C6 1.381(3) . ?
C2 C3 1.362(4) . ?
C3 C4 1.389(3) . ?
C4 C5 1.383(3) . ?
C5 C6 1.374(3) . ?
C7 C8 1.389(3) . ?
C7 C12 1.391(3) . ?
C7 C13 1.504(3) . ?
C8 H8 0.96(3) . ?
C8 C9 1.379(4) . ?
C9 H9 0.95(3) . ?
C9 C10 1.386(3) . ?
C10 C11 1.393(3) . ?
C10 C14 1.506(4) . ?
C11 H11 1.00(3) . ?
C11 C12 1.383(4) . ?
C12 H12 0.93(3) . ?
C13 H13A 0.9800 . ?
C13 H13B 0.9800 . ?
C13 H13C 0.9800 . ?
C14 H14A 0.9800 . ?
C14 H14B 0.9800 . ?
C14 H14C 0.9800 . ?

loop_
_geom_torsion_atom_site_label_1
_geom_torsion_atom_site_label_2
_geom_torsion_atom_site_label_3
_geom_torsion_atom_site_label_4
_geom_torsion
_geom_torsion_site_symmetry_1
_geom_torsion_site_symmetry_2
_geom_torsion_site_symmetry_3
_geom_torsion_site_symmetry_4
_geom_torsion_publ_flag
Br1 C1 C2 F2 -0.1(3) . . . . ?
Br1 C1 C2 C3 179.63(17) . . . . ?
Br1 C1 C6 F6 1.1(3) . . . . ?
Br1 C1 C6 C5 -179.24(17) . . . . ?
F2 C2 C3 F3 -0.6(3) . . . . ?
F2 C2 C3 C4 179.1(2) . . . . ?
F3 C3 C4 F4 -0.2(3) . . . . ?
F3 C3 C4 C5 179.5(2) . . . . ?
F4 C4 C5 F5 0.2(3) . . . . ?
F4 C4 C5 C6 -179.64(19) . . . . ?
F5 C5 C6 F6 -0.4(3) . . . . ?
F5 C5 C6 C1 179.94(19) . . . . ?
C1 C2 C3 F3 179.7(2) . . . . ?
C1 C2 C3 C4 -0.6(3) . . . . ?
C2 C1 C6 F6 179.9(2) . . . . ?
C2 C1 C6 C5 -0.5(3) . . . . ?
C2 C3 C4 F4 -179.9(2) . . . . ?
C2 C3 C4 C5 -0.2(3) . . . . ?
C3 C4 C5 F5 -179.6(2) . . . . ?
C3 C4 C5 C6 0.6(3) . . . . ?
C4 C5 C6 F6 179.39(19) . . . . ?
C4 C5 C6 C1 -0.3(3) . . . . ?
C6 C1 C2 F2 -178.8(2) . . . . ?
C6 C1 C2 C3 0.9(3) . . . . ?
C7 C8 C9 C10 -0.3(4) . . . . ?
C8 C7 C12 C11 0.5(3) . . . . ?
C8 C9 C10 C11 0.9(4) . . . . ?
C8 C9 C10 C14 -179.5(2) . . . . ?
C9 C10 C11 C12 -0.8(4) . . . . ?
C10 C11 C12 C7 0.1(4) . . . . ?
C12 C7 C8 C9 -0.3(4) . . . . ?
C13 C7 C8 C9 179.3(2) . . . . ?
C13 C7 C12 C11 -179.2(2) . . . . ?
C14 C10 C11 C12 179.6(2) . . . . ?

loop_
_exptl_oxdiff_crystal_face_indexfrac_h
_exptl_oxdiff_crystal_face_indexfrac_k
_exptl_oxdiff_crystal_face_indexfrac_l
_exptl_oxdiff_crystal_face_x
_exptl_oxdiff_crystal_face_y
_exptl_oxdiff_crystal_face_z
4.6375 -4.5994 -3.3693 -0.0052 -0.0023 1.0000
-4.6180 4.6010 3.4051 0.0122 0.0026 -0.9999
-2.7828 -0.2255 -5.0860 -0.9990 -0.0445 -0.0090
2.8358 0.1727 5.0468 0.9988 0.0445 0.0205
0.6453 7.0150 -4.5053 -0.5064 -0.8617 0.0317
-0.5506 -7.1120 4.4393 0.5067 0.8620 -0.0114
3.1302 8.3426 -0.8706 0.2680 -0.9624 0.0438
-3.1168 -8.3574 0.8608 -0.2680 0.9626 -0.0408
3.7370 6.3268 2.0771 0.7258 -0.6874 0.0272
-3.6488 -6.4180 -2.1419 -0.7260 0.6877 -0.0080
